data_4064124
loop_
_publ_author_name
'Aharoni, Anna'
'Vidavsky, Yuval'
'Diesendruck, Charles E.'
'Ben-Asuly, Amos'
'Goldberg, Israel'
'Lemcoff, N. Gabriel'

_publ_section_title
;
 Ligand Isomerization in Sulfur-Chelated Ruthenium Benzylidenes
;
_journal_issue 6
_journal_name_full Organometallics
_journal_page_first 1607
_journal_paper_doi 10.1021/om1011402
_journal_volume 30
_journal_year 2011
_chemical_formula_moiety 'C46 H60 Cl2 N2 Ru S, C H2 Cl2'
_chemical_formula_sum 'C47 H62 Cl4 N2 Ru S'
_chemical_formula_weight 929.92
_chemical_name_systematic
; 
 ? 
;
_space_group_IT_number 61
_symmetry_cell_setting orthorhombic
_symmetry_space_group_name_Hall '-P 2ac 2ab'
_symmetry_space_group_name_H-M 'P b c a'
_atom_sites_solution_hydrogens geom
_atom_sites_solution_primary direct
_atom_sites_solution_secondary difmap
_audit_creation_method SHELXL-97
_cell_angle_alpha 90.00
_cell_angle_beta 90.00
_cell_angle_gamma 90.00
_cell_formula_units_Z 8
_cell_length_a 16.3458(2)
_cell_length_b 16.3996(2)
_cell_length_c 34.2389(5)
_cell_measurement_reflns_used 9891
_cell_measurement_temperature 110(2)
_cell_measurement_theta_max 27.90
_cell_measurement_theta_min 2.38
_cell_volume 9178.2(2)
_computing_cell_refinement Denzo
_computing_data_collection 'Collect, Nonius, B.V.'
_computing_data_reduction 'Denzo & Scalepack'
_computing_structure_refinement 'SHELXL-97 (Sheldrick, 1997)'
_computing_structure_solution SIR-97
_diffrn_ambient_temperature 110(2)
_diffrn_detector_area_resol_mean 12.8
_diffrn_measured_fraction_theta_full 0.953
_diffrn_measured_fraction_theta_max 0.953
_diffrn_measurement_device_type 'Nonius KappaCCD'
_diffrn_measurement_method '1 deg. \f scans'
_diffrn_radiation_monochromator graphite
_diffrn_radiation_source 'fine-focus sealed tube'
_diffrn_radiation_type MoK\a
_diffrn_radiation_wavelength 0.71073
_diffrn_reflns_av_R_equivalents 0.0520
_diffrn_reflns_av_sigmaI/netI 0.0600
_diffrn_reflns_limit_h_max 20
_diffrn_reflns_limit_h_min 0
_diffrn_reflns_limit_k_max 21
_diffrn_reflns_limit_k_min 0
_diffrn_reflns_limit_l_max 44
_diffrn_reflns_limit_l_min 0
_diffrn_reflns_number 24631
_diffrn_reflns_theta_full 27.90
_diffrn_reflns_theta_max 27.90
_diffrn_reflns_theta_min 2.38
_diffrn_standards_number 0
_exptl_absorpt_coefficient_mu 0.654
_exptl_absorpt_correction_T_max 0.9083
_exptl_absorpt_correction_T_min 0.7799
_exptl_absorpt_correction_type multi-scan
_exptl_absorpt_process_details 'Blessing, 1995'
_exptl_crystal_colour black
_exptl_crystal_density_diffrn 1.346
_exptl_crystal_density_method 'not measured'
_exptl_crystal_description plates
_exptl_crystal_F_000 3888
_exptl_crystal_size_max 0.40
_exptl_crystal_size_mid 0.35
_exptl_crystal_size_min 0.15
_refine_diff_density_max 1.385
_refine_diff_density_min -0.872
_refine_diff_density_rms 0.100
_refine_ls_extinction_method none
_refine_ls_goodness_of_fit_ref 1.042
_refine_ls_hydrogen_treatment constr
_refine_ls_matrix_type full
_refine_ls_number_parameters 515
_refine_ls_number_reflns 10455
_refine_ls_number_restraints 0
_refine_ls_restrained_S_all 1.042
_refine_ls_R_factor_all 0.0855
_refine_ls_R_factor_gt 0.0506
_refine_ls_shift/su_max 0.005
_refine_ls_shift/su_mean 0.000
_refine_ls_structure_factor_coef Fsqd
_refine_ls_weighting_details 'calc w=1/[\s^2^(Fo^2^)+(0.0718P)^2^+2.5813P] where P=(Fo^2^+2Fc^2^)/3'
_refine_ls_weighting_scheme calc
_refine_ls_wR_factor_gt 0.1224
_refine_ls_wR_factor_ref 0.1401
_reflns_number_gt 7200
_reflns_number_total 10455
_reflns_threshold_expression >2sigma(I)
_cod_data_source_file om1011402_si_002.cif
_cod_data_source_block lem19
_cod_original_sg_symbol_H-M 'P bca'
_cod_database_code 4064124

loop_
_symmetry_equiv_pos_as_xyz
'x, y, z'
'-x+1/2, -y, z+1/2'
'x+1/2, -y+1/2, -z'
'-x, y+1/2, -z+1/2'
'-x, -y, -z'
'x-1/2, y, -z-1/2'
'-x-1/2, y-1/2, z'
'x, -y-1/2, z-1/2'

loop_
_atom_site_label
_atom_site_type_symbol
_atom_site_fract_x
_atom_site_fract_y
_atom_site_fract_z
_atom_site_U_iso_or_equiv
_atom_site_adp_type
_atom_site_occupancy
_atom_site_symmetry_multiplicity
_atom_site_calc_flag
_atom_site_refinement_flags
_atom_site_disorder_assembly
_atom_site_disorder_group
Ru1 Ru 0.721601(15) 0.213960(15) 0.184573(8) 0.01836(9) Uani 1 1 d . . .
Cl2 Cl 0.79589(5) 0.13507(5) 0.23027(3) 0.0287(2) Uani 1 1 d . . .
Cl3 Cl 0.83573(5) 0.19747(5) 0.14144(3) 0.0294(2) Uani 1 1 d . . .
S4 S 0.60462(5) 0.21861(5) 0.22409(2) 0.01868(18) Uani 1 1 d . . .
C5 C 0.6119(2) 0.1513(2) 0.26753(10) 0.0272(8) Uani 1 1 d . . .
H5 H 0.6656 0.1634 0.2803 0.033 Uiso 1 1 calc R . .
C6 C 0.6121(2) 0.0613(2) 0.25785(12) 0.0340(9) Uani 1 1 d . . .
H6A H 0.6244 0.0298 0.2815 0.051 Uiso 1 1 calc R . .
H6B H 0.6538 0.0503 0.2380 0.051 Uiso 1 1 calc R . .
H6C H 0.5582 0.0454 0.2479 0.051 Uiso 1 1 calc R . .
C7 C 0.5460(2) 0.1739(3) 0.29660(11) 0.0390(10) Uani 1 1 d . . .
H7A H 0.4923 0.1590 0.2861 0.058 Uiso 1 1 calc R . .
H7B H 0.5476 0.2328 0.3014 0.058 Uiso 1 1 calc R . .
H7C H 0.5553 0.1447 0.3212 0.058 Uiso 1 1 calc R . .
C8 C 0.65541(18) 0.16079(18) 0.14981(9) 0.0187(7) Uani 1 1 d . . .
H8 H 0.6780 0.1457 0.1253 0.022 Uiso 1 1 calc R . .
C9 C 0.56997(18) 0.14018(18) 0.15747(10) 0.0181(7) Uani 1 1 d . . .
C10 C 0.53630(19) 0.16337(19) 0.19332(9) 0.0201(7) Uani 1 1 d . . .
C11 C 0.45576(19) 0.1463(2) 0.20225(10) 0.0209(7) Uani 1 1 d . . .
H11 H 0.4332 0.1630 0.2265 0.025 Uiso 1 1 calc R . .
C12 C 0.4079(2) 0.1044(2) 0.17531(10) 0.0221(7) Uani 1 1 d . . .
H12 H 0.3530 0.0914 0.1818 0.027 Uiso 1 1 calc R . .
C13 C 0.43867(19) 0.08113(19) 0.13911(10) 0.0188(7) Uani 1 1 d . . .
C14 C 0.51980(19) 0.09965(19) 0.13057(10) 0.0208(7) Uani 1 1 d . . .
H14 H 0.5417 0.0845 0.1059 0.025 Uiso 1 1 calc R . .
C15 C 0.38727(18) 0.03796(19) 0.10911(9) 0.0182(7) Uani 1 1 d . . .
C16 C 0.3171(2) 0.07616(19) 0.09326(10) 0.0207(7) Uani 1 1 d . . .
C17 C 0.27216(19) 0.03534(19) 0.06465(10) 0.0219(7) Uani 1 1 d . . .
H17 H 0.2248 0.0608 0.0542 0.026 Uiso 1 1 calc R . .
C18 C 0.29426(19) -0.0410(2) 0.05101(10) 0.0217(7) Uani 1 1 d . . .
C19 C 0.3633(2) -0.07755(19) 0.06708(10) 0.0215(7) Uani 1 1 d . . .
H19 H 0.3793 -0.1298 0.0578 0.026 Uiso 1 1 calc R . .
C20 C 0.41003(19) -0.04058(19) 0.09635(10) 0.0201(7) Uani 1 1 d . . .
C21 C 0.2875(2) 0.1597(2) 0.10633(10) 0.0227(7) Uani 1 1 d . . .
H21 H 0.3328 0.1858 0.1215 0.027 Uiso 1 1 calc R . .
C22 C 0.2662(2) 0.2162(2) 0.07221(11) 0.0280(8) Uani 1 1 d . . .
H22A H 0.3130 0.2198 0.0544 0.042 Uiso 1 1 calc R . .
H22B H 0.2531 0.2706 0.0823 0.042 Uiso 1 1 calc R . .
H22C H 0.2188 0.1944 0.0582 0.042 Uiso 1 1 calc R . .
C23 C 0.2131(2) 0.1520(2) 0.13359(11) 0.0331(9) Uani 1 1 d . . .
H23A H 0.1669 0.1289 0.1191 0.050 Uiso 1 1 calc R . .
H23B H 0.1981 0.2060 0.1435 0.050 Uiso 1 1 calc R . .
H23C H 0.2268 0.1161 0.1555 0.050 Uiso 1 1 calc R . .
C24 C 0.2463(2) -0.0833(2) 0.01906(10) 0.0282(8) Uani 1 1 d . . .
H24 H 0.2652 -0.1413 0.0183 0.034 Uiso 1 1 calc R . .
C25 C 0.1537(2) -0.0848(3) 0.02744(14) 0.0477(12) Uani 1 1 d . . .
H25A H 0.1441 -0.1063 0.0538 0.072 Uiso 1 1 calc R . .
H25B H 0.1263 -0.1197 0.0083 0.072 Uiso 1 1 calc R . .
H25C H 0.1317 -0.0293 0.0256 0.072 Uiso 1 1 calc R . .
C26 C 0.2637(3) -0.0465(3) -0.02100(12) 0.0535(13) Uani 1 1 d . . .
H26A H 0.2448 0.0102 -0.0215 0.080 Uiso 1 1 calc R . .
H26B H 0.2348 -0.0779 -0.0411 0.080 Uiso 1 1 calc R . .
H26C H 0.3227 -0.0482 -0.0261 0.080 Uiso 1 1 calc R . .
C27 C 0.48132(19) -0.08723(19) 0.11347(10) 0.0223(7) Uani 1 1 d . . .
H27 H 0.4994 -0.0572 0.1374 0.027 Uiso 1 1 calc R . .
C28 C 0.5542(2) -0.0925(2) 0.08645(11) 0.0328(9) Uani 1 1 d . . .
H28A H 0.5391 -0.1232 0.0630 0.049 Uiso 1 1 calc R . .
H28B H 0.5993 -0.1204 0.0998 0.049 Uiso 1 1 calc R . .
H28C H 0.5716 -0.0375 0.0790 0.049 Uiso 1 1 calc R . .
C29 C 0.4560(2) -0.1733(2) 0.12642(11) 0.0314(9) Uani 1 1 d . . .
H29A H 0.4116 -0.1694 0.1456 0.047 Uiso 1 1 calc R . .
H29B H 0.5030 -0.2009 0.1383 0.047 Uiso 1 1 calc R . .
H29C H 0.4373 -0.2044 0.1037 0.047 Uiso 1 1 calc R . .
C30 C 0.70775(18) 0.32629(19) 0.16200(10) 0.0191(7) Uani 1 1 d . . .
N31 N 0.68976(17) 0.35373(17) 0.12590(8) 0.0239(6) Uani 1 1 d . . .
C32 C 0.7005(2) 0.4432(2) 0.12276(11) 0.0316(9) Uani 1 1 d . . .
H32A H 0.6470 0.4715 0.1218 0.038 Uiso 1 1 calc R . .
H32B H 0.7326 0.4578 0.0993 0.038 Uiso 1 1 calc R . .
C33 C 0.7470(2) 0.4640(2) 0.16017(11) 0.0300(8) Uani 1 1 d . . .
H33A H 0.8057 0.4742 0.1549 0.036 Uiso 1 1 calc R . .
H33B H 0.7232 0.5121 0.1734 0.036 Uiso 1 1 calc R . .
N34 N 0.73512(17) 0.38861(17) 0.18343(8) 0.0206(6) Uani 1 1 d . . .
C35 C 0.6387(2) 0.3124(2) 0.09787(10) 0.0228(7) Uani 1 1 d . . .
C36 C 0.6725(2) 0.2815(2) 0.06353(10) 0.0268(8) Uani 1 1 d . . .
C37 C 0.6210(2) 0.2392(3) 0.03865(11) 0.0353(9) Uani 1 1 d . . .
H37 H 0.6432 0.2167 0.0154 0.042 Uiso 1 1 calc R . .
C38 C 0.5374(2) 0.2281(2) 0.04631(11) 0.0348(9) Uani 1 1 d . . .
C39 C 0.5061(2) 0.2644(2) 0.07932(11) 0.0313(8) Uani 1 1 d . . .
H39 H 0.4490 0.2604 0.0843 0.038 Uiso 1 1 calc R . .
C40 C 0.5550(2) 0.3068(2) 0.10568(10) 0.0261(8) Uani 1 1 d . . .
C41 C 0.5173(2) 0.3426(2) 0.14165(11) 0.0323(9) Uani 1 1 d . . .
H41A H 0.5252 0.4018 0.1416 0.048 Uiso 1 1 calc R . .
H41B H 0.5434 0.3191 0.1648 0.048 Uiso 1 1 calc R . .
H41C H 0.4586 0.3302 0.1420 0.048 Uiso 1 1 calc R . .
C42 C 0.4849(3) 0.1761(3) 0.01996(13) 0.0488(12) Uani 1 1 d . . .
H42A H 0.4541 0.1367 0.0358 0.073 Uiso 1 1 calc R . .
H42B H 0.5197 0.1467 0.0014 0.073 Uiso 1 1 calc R . .
H42C H 0.4466 0.2109 0.0056 0.073 Uiso 1 1 calc R . .
C43 C 0.7618(2) 0.2920(2) 0.05363(11) 0.0349(9) Uani 1 1 d . . .
H43A H 0.7728 0.3495 0.0478 0.052 Uiso 1 1 calc R . .
H43B H 0.7753 0.2587 0.0308 0.052 Uiso 1 1 calc R . .
H43C H 0.7953 0.2747 0.0759 0.052 Uiso 1 1 calc R . .
C44 C 0.7496(2) 0.38646(19) 0.22475(10) 0.0209(7) Uani 1 1 d . . .
C45 C 0.8267(2) 0.36413(19) 0.23946(10) 0.0227(7) Uani 1 1 d . . .
C46 C 0.8370(2) 0.3625(2) 0.27974(10) 0.0256(8) Uani 1 1 d . . .
H46 H 0.8881 0.3451 0.2900 0.031 Uiso 1 1 calc R . .
C47 C 0.7757(2) 0.3852(2) 0.30544(10) 0.0255(8) Uani 1 1 d . . .
C48 C 0.7009(2) 0.4091(2) 0.28978(10) 0.0239(8) Uani 1 1 d . . .
H48 H 0.6582 0.4249 0.3070 0.029 Uiso 1 1 calc R . .
C49 C 0.6866(2) 0.41081(19) 0.24982(10) 0.0218(7) Uani 1 1 d . . .
C50 C 0.6047(2) 0.4396(2) 0.23428(11) 0.0276(8) Uani 1 1 d . . .
H50A H 0.6135 0.4825 0.2148 0.041 Uiso 1 1 calc R . .
H50B H 0.5718 0.4612 0.2558 0.041 Uiso 1 1 calc R . .
H50C H 0.5760 0.3937 0.2221 0.041 Uiso 1 1 calc R . .
C51 C 0.7896(2) 0.3873(2) 0.34885(11) 0.0337(9) Uani 1 1 d . . .
H51A H 0.7382 0.4012 0.3621 0.051 Uiso 1 1 calc R . .
H51B H 0.8310 0.4285 0.3550 0.051 Uiso 1 1 calc R . .
H51C H 0.8084 0.3337 0.3578 0.051 Uiso 1 1 calc R . .
C52 C 0.8981(2) 0.3470(2) 0.21280(11) 0.0316(9) Uani 1 1 d . . .
H52A H 0.9459 0.3318 0.2285 0.047 Uiso 1 1 calc R . .
H52B H 0.9107 0.3959 0.1975 0.047 Uiso 1 1 calc R . .
H52C H 0.8841 0.3021 0.1951 0.047 Uiso 1 1 calc R . .
C53 C 0.5200(3) 0.6190(3) 0.07875(15) 0.0613(14) Uani 1 1 d . A 1
H53A H 0.5770 0.6098 0.0699 0.074 Uiso 1 1 calc R A 1
H53B H 0.5215 0.6613 0.0994 0.074 Uiso 1 1 calc R A 1
Cl54 Cl 0.46313(7) 0.65640(8) 0.03927(4) 0.0573(3) Uani 1 1 d . A 1
Cl55 Cl 0.48434(13) 0.53159(12) 0.09854(9) 0.0903(12) Uani 0.704(4) 1 d P A 1
Cl5' Cl 0.5283(3) 0.5081(3) 0.06743(16) 0.0736(19) Uiso 0.296(4) 1 d P A 2

loop_
_atom_site_aniso_label
_atom_site_aniso_U_11
_atom_site_aniso_U_22
_atom_site_aniso_U_33
_atom_site_aniso_U_23
_atom_site_aniso_U_13
_atom_site_aniso_U_12
Ru1 0.01281(15) 0.01606(13) 0.02620(15) -0.00260(11) -0.00178(11) -0.00057(10)
Cl2 0.0218(5) 0.0253(4) 0.0390(5) 0.0006(4) -0.0095(4) 0.0030(3)
Cl3 0.0151(4) 0.0342(5) 0.0389(5) -0.0077(4) 0.0042(4) -0.0010(3)
S4 0.0162(4) 0.0172(4) 0.0227(4) -0.0023(3) -0.0019(3) -0.0009(3)
C5 0.026(2) 0.0286(19) 0.0271(19) 0.0028(15) -0.0048(16) 0.0019(15)
C6 0.029(2) 0.0246(19) 0.048(2) 0.0080(17) -0.0050(18) 0.0006(15)
C7 0.032(2) 0.059(3) 0.026(2) 0.0033(19) -0.0028(18) 0.008(2)
C8 0.0160(17) 0.0170(15) 0.0232(17) -0.0008(12) 0.0020(14) 0.0031(12)
C9 0.0134(16) 0.0146(15) 0.0264(17) 0.0010(13) -0.0009(14) 0.0007(12)
C10 0.0179(17) 0.0172(15) 0.0252(18) 0.0006(13) -0.0017(14) -0.0003(13)
C11 0.0171(17) 0.0255(17) 0.0202(17) -0.0027(14) 0.0050(14) -0.0001(13)
C12 0.0147(17) 0.0235(17) 0.0282(18) 0.0015(14) 0.0001(14) -0.0041(13)
C13 0.0131(17) 0.0171(15) 0.0262(18) 0.0037(13) -0.0011(14) 0.0012(12)
C14 0.0177(17) 0.0201(16) 0.0248(18) -0.0024(13) 0.0004(14) 0.0019(13)
C15 0.0110(16) 0.0192(15) 0.0245(17) -0.0001(13) -0.0018(13) -0.0027(12)
C16 0.0138(17) 0.0203(16) 0.0281(18) 0.0022(14) -0.0007(14) -0.0029(13)
C17 0.0152(17) 0.0226(17) 0.0278(18) 0.0018(14) -0.0014(14) 0.0010(13)
C18 0.0203(18) 0.0206(16) 0.0241(18) -0.0006(13) -0.0014(14) -0.0032(13)
C19 0.0197(18) 0.0182(16) 0.0267(18) -0.0028(13) 0.0026(15) -0.0008(13)
C20 0.0132(16) 0.0232(17) 0.0238(17) 0.0001(13) 0.0009(14) -0.0016(13)
C21 0.0180(18) 0.0265(18) 0.0237(18) 0.0007(14) -0.0017(14) 0.0027(13)
C22 0.025(2) 0.0236(18) 0.035(2) -0.0001(15) -0.0039(16) 0.0039(14)
C23 0.028(2) 0.037(2) 0.035(2) 0.0000(17) 0.0068(17) 0.0092(16)
C24 0.032(2) 0.0238(18) 0.0288(19) -0.0018(15) -0.0091(17) 0.0007(15)
C25 0.029(2) 0.040(2) 0.074(3) -0.021(2) -0.020(2) 0.0009(18)
C26 0.086(4) 0.047(3) 0.027(2) 0.0020(19) -0.023(2) -0.021(3)
C27 0.0155(17) 0.0228(17) 0.0287(18) -0.0016(14) -0.0022(15) 0.0025(13)
C28 0.020(2) 0.037(2) 0.042(2) -0.0040(17) -0.0004(17) 0.0058(16)
C29 0.026(2) 0.0250(18) 0.043(2) 0.0026(16) -0.0057(17) 0.0057(15)
C30 0.0102(16) 0.0200(16) 0.0270(18) -0.0047(13) 0.0021(14) 0.0002(12)
N31 0.0241(16) 0.0222(14) 0.0255(15) -0.0004(12) -0.0019(13) -0.0006(12)
C32 0.036(2) 0.0253(19) 0.033(2) 0.0045(16) -0.0004(17) -0.0030(16)
C33 0.039(2) 0.0211(17) 0.0304(19) -0.0005(15) 0.0052(18) -0.0053(16)
N34 0.0230(16) 0.0206(13) 0.0181(14) -0.0033(11) 0.0012(12) -0.0015(11)
C35 0.0195(18) 0.0257(17) 0.0232(18) 0.0014(14) -0.0019(15) 0.0017(14)
C36 0.0200(19) 0.0332(19) 0.0272(19) 0.0001(15) -0.0022(15) 0.0007(15)
C37 0.031(2) 0.048(2) 0.027(2) -0.0068(17) -0.0003(18) -0.0020(18)
C38 0.025(2) 0.048(2) 0.031(2) 0.0011(18) -0.0081(17) -0.0042(17)
C39 0.019(2) 0.042(2) 0.033(2) 0.0045(17) -0.0017(16) -0.0012(16)
C40 0.0234(19) 0.0314(19) 0.0236(18) 0.0059(15) 0.0004(16) 0.0030(15)
C41 0.024(2) 0.040(2) 0.033(2) 0.0036(17) 0.0001(17) 0.0069(16)
C42 0.036(3) 0.069(3) 0.041(3) -0.011(2) -0.007(2) -0.013(2)
C43 0.027(2) 0.047(2) 0.030(2) -0.0068(18) 0.0088(17) -0.0063(17)
C44 0.0208(18) 0.0144(15) 0.0275(18) -0.0002(13) 0.0013(15) -0.0043(13)
C45 0.0172(18) 0.0162(16) 0.035(2) -0.0056(13) 0.0001(15) -0.0026(13)
C46 0.0190(18) 0.0232(17) 0.035(2) -0.0001(15) -0.0016(16) -0.0002(14)
C47 0.027(2) 0.0199(16) 0.0298(19) 0.0013(14) 0.0004(16) -0.0012(14)
C48 0.0217(19) 0.0209(17) 0.0292(19) -0.0006(14) 0.0049(15) 0.0001(14)
C49 0.0189(18) 0.0133(15) 0.0332(19) -0.0002(14) 0.0043(15) -0.0014(13)
C50 0.0201(19) 0.0256(18) 0.037(2) -0.0013(15) 0.0015(16) 0.0024(14)
C51 0.029(2) 0.043(2) 0.029(2) 0.0013(17) 0.0019(17) 0.0060(17)
C52 0.0207(19) 0.034(2) 0.040(2) -0.0074(17) 0.0037(17) 0.0014(15)
C53 0.051(3) 0.068(3) 0.066(3) 0.010(3) -0.018(3) -0.001(3)
Cl54 0.0460(7) 0.0754(9) 0.0503(7) 0.0097(6) -0.0014(6) 0.0101(6)
Cl55 0.0626(14) 0.0541(12) 0.154(3) 0.0428(14) -0.0385(16) -0.0098(10)

loop_
_atom_type_symbol
_atom_type_description
_atom_type_scat_dispersion_real
_atom_type_scat_dispersion_imag
_atom_type_scat_source
C C 0.0033 0.0016 'International Tables Vol C Tables 4.2.6.8 and 6.1.1.4'
H H 0.0000 0.0000 'International Tables Vol C Tables 4.2.6.8 and 6.1.1.4'
Cl Cl 0.1484 0.1585 'International Tables Vol C Tables 4.2.6.8 and 6.1.1.4'
N N 0.0061 0.0033 'International Tables Vol C Tables 4.2.6.8 and 6.1.1.4'
Ru Ru -1.2594 0.8363 'International Tables Vol C Tables 4.2.6.8 and 6.1.1.4'
S S 0.1246 0.1234 'International Tables Vol C Tables 4.2.6.8 and 6.1.1.4'

loop_
_geom_angle_atom_site_label_1
_geom_angle_atom_site_label_2
_geom_angle_atom_site_label_3
_geom_angle
C8 Ru1 C30 96.89(13)
C8 Ru1 S4 84.76(10)
C30 Ru1 S4 95.75(9)
C8 Ru1 Cl2 118.24(10)
C30 Ru1 Cl2 144.40(9)
S4 Ru1 Cl2 93.14(3)
C8 Ru1 Cl3 90.33(10)
C30 Ru1 Cl3 87.37(9)
S4 Ru1 Cl3 174.45(3)
Cl2 Ru1 Cl3 86.92(3)
C10 S4 C5 102.21(16)
C10 S4 Ru1 98.82(11)
C5 S4 Ru1 113.02(12)
C7 C5 C6 112.6(3)
C7 C5 S4 109.6(3)
C6 C5 S4 113.9(3)
C7 C5 H5 106.7
C6 C5 H5 106.7
S4 C5 H5 106.7
C5 C6 H6A 109.5
C5 C6 H6B 109.5
H6A C6 H6B 109.5
C5 C6 H6C 109.5
H6A C6 H6C 109.5
H6B C6 H6C 109.5
C5 C7 H7A 109.5
C5 C7 H7B 109.5
H7A C7 H7B 109.5
C5 C7 H7C 109.5
H7A C7 H7C 109.5
H7B C7 H7C 109.5
C9 C8 Ru1 124.0(2)
C9 C8 H8 118.0
Ru1 C8 H8 118.0
C10 C9 C14 118.4(3)
C10 C9 C8 118.1(3)
C14 C9 C8 123.5(3)
C11 C10 C9 121.0(3)
C11 C10 S4 124.7(3)
C9 C10 S4 114.2(2)
C10 C11 C12 119.3(3)
C10 C11 H11 120.4
C12 C11 H11 120.4
C13 C12 C11 121.6(3)
C13 C12 H12 119.2
C11 C12 H12 119.2
C12 C13 C14 118.1(3)
C12 C13 C15 122.4(3)
C14 C13 C15 119.4(3)
C13 C14 C9 121.5(3)
C13 C14 H14 119.2
C9 C14 H14 119.2
C20 C15 C16 120.0(3)
C20 C15 C13 119.6(3)
C16 C15 C13 120.4(3)
C17 C16 C15 118.9(3)
C17 C16 C21 118.2(3)
C15 C16 C21 122.9(3)
C18 C17 C16 122.2(3)
C18 C17 H17 118.9
C16 C17 H17 118.9
C17 C18 C19 117.9(3)
C17 C18 C24 121.5(3)
C19 C18 C24 120.6(3)
C18 C19 C20 122.7(3)
C18 C19 H19 118.7
C20 C19 H19 118.7
C19 C20 C15 118.3(3)
C19 C20 C27 118.7(3)
C15 C20 C27 123.1(3)
C16 C21 C22 113.2(3)
C16 C21 C23 110.8(3)
C22 C21 C23 109.4(3)
C16 C21 H21 107.7
C22 C21 H21 107.7
C23 C21 H21 107.7
C21 C22 H22A 109.5
C21 C22 H22B 109.5
H22A C22 H22B 109.5
C21 C22 H22C 109.5
H22A C22 H22C 109.5
H22B C22 H22C 109.5
C21 C23 H23A 109.5
C21 C23 H23B 109.5
H23A C23 H23B 109.5
C21 C23 H23C 109.5
H23A C23 H23C 109.5
H23B C23 H23C 109.5
C18 C24 C26 111.8(3)
C18 C24 C25 112.4(3)
C26 C24 C25 110.9(3)
C18 C24 H24 107.1
C26 C24 H24 107.1
C25 C24 H24 107.1
C24 C25 H25A 109.5
C24 C25 H25B 109.5
H25A C25 H25B 109.5
C24 C25 H25C 109.5
H25A C25 H25C 109.5
H25B C25 H25C 109.5
C24 C26 H26A 109.5
C24 C26 H26B 109.5
H26A C26 H26B 109.5
C24 C26 H26C 109.5
H26A C26 H26C 109.5
H26B C26 H26C 109.5
C28 C27 C20 113.6(3)
C28 C27 C29 109.7(3)
C20 C27 C29 111.7(3)
C28 C27 H27 107.2
C20 C27 H27 107.2
C29 C27 H27 107.2
C27 C28 H28A 109.5
C27 C28 H28B 109.5
H28A C28 H28B 109.5
C27 C28 H28C 109.5
H28A C28 H28C 109.5
H28B C28 H28C 109.5
C27 C29 H29A 109.5
C27 C29 H29B 109.5
H29A C29 H29B 109.5
C27 C29 H29C 109.5
H29A C29 H29C 109.5
H29B C29 H29C 109.5
N34 C30 N31 108.8(3)
N34 C30 Ru1 116.9(2)
N31 C30 Ru1 133.1(2)
C30 N31 C35 125.5(3)
C30 N31 C32 111.8(3)
C35 N31 C32 119.0(3)
N31 C32 C33 102.7(3)
N31 C32 H32A 111.2
C33 C32 H32A 111.2
N31 C32 H32B 111.2
C33 C32 H32B 111.2
H32A C32 H32B 109.1
N34 C33 C32 101.5(3)
N34 C33 H33A 111.5
C32 C33 H33A 111.5
N34 C33 H33B 111.5
C32 C33 H33B 111.5
H33A C33 H33B 109.3
C30 N34 C44 125.3(3)
C30 N34 C33 112.8(3)
C44 N34 C33 121.9(3)
C36 C35 C40 121.7(3)
C36 C35 N31 120.2(3)
C40 C35 N31 118.1(3)
C37 C36 C35 117.4(3)
C37 C36 C43 120.5(3)
C35 C36 C43 122.1(3)
C36 C37 C38 122.8(4)
C36 C37 H37 118.6
C38 C37 H37 118.6
C39 C38 C37 117.4(4)
C39 C38 C42 121.5(3)
C37 C38 C42 121.1(4)
C38 C39 C40 122.3(3)
C38 C39 H39 118.9
C40 C39 H39 118.9
C39 C40 C35 118.2(3)
C39 C40 C41 119.5(3)
C35 C40 C41 122.4(3)
C40 C41 H41A 109.5
C40 C41 H41B 109.5
H41A C41 H41B 109.5
C40 C41 H41C 109.5
H41A C41 H41C 109.5
H41B C41 H41C 109.5
C38 C42 H42A 109.5
C38 C42 H42B 109.5
H42A C42 H42B 109.5
C38 C42 H42C 109.5
H42A C42 H42C 109.5
H42B C42 H42C 109.5
C36 C43 H43A 109.5
C36 C43 H43B 109.5
H43A C43 H43B 109.5
C36 C43 H43C 109.5
H43A C43 H43C 109.5
H43B C43 H43C 109.5
C49 C44 C45 120.9(3)
C49 C44 N34 118.5(3)
C45 C44 N34 120.5(3)
C46 C45 C44 118.0(3)
C46 C45 C52 120.2(3)
C44 C45 C52 121.7(3)
C47 C46 C45 122.5(3)
C47 C46 H46 118.7
C45 C46 H46 118.7
C46 C47 C48 117.8(3)
C46 C47 C51 121.7(3)
C48 C47 C51 120.4(3)
C49 C48 C47 122.2(3)
C49 C48 H48 118.9
C47 C48 H48 118.9
C48 C49 C44 118.4(3)
C48 C49 C50 120.0(3)
C44 C49 C50 121.6(3)
C49 C50 H50A 109.5
C49 C50 H50B 109.5
H50A C50 H50B 109.5
C49 C50 H50C 109.5
H50A C50 H50C 109.5
H50B C50 H50C 109.5
C47 C51 H51A 109.5
C47 C51 H51B 109.5
H51A C51 H51B 109.5
C47 C51 H51C 109.5
H51A C51 H51C 109.5
H51B C51 H51C 109.5
C45 C52 H52A 109.5
C45 C52 H52B 109.5
H52A C52 H52B 109.5
C45 C52 H52C 109.5
H52A C52 H52C 109.5
H52B C52 H52C 109.5
Cl55 C53 Cl54 115.0(3)
Cl55 C53 H53A 108.5
Cl54 C53 H53A 108.5
Cl55 C53 H53B 108.5
Cl54 C53 H53B 108.5
H53A C53 H53B 107.5

loop_
_geom_bond_atom_site_label_1
_geom_bond_atom_site_label_2
_geom_bond_distance
Ru1 C8 1.830(3)
Ru1 C30 2.011(3)
Ru1 S4 2.3437(8)
Ru1 Cl2 2.3658(9)
Ru1 Cl3 2.3946(9)
S4 C10 1.783(3)
S4 C5 1.856(3)
C5 C7 1.513(5)
C5 C6 1.513(5)
C5 H5 1.0000
C6 H6A 0.9800
C6 H6B 0.9800
C6 H6C 0.9800
C7 H7A 0.9800
C7 H7B 0.9800
C7 H7C 0.9800
C8 C9 1.461(4)
C8 H8 0.9500
C9 C10 1.398(4)
C9 C14 1.401(4)
C10 C11 1.380(4)
C11 C12 1.390(5)
C11 H11 0.9500
C12 C13 1.391(4)
C12 H12 0.9500
C13 C14 1.392(4)
C13 C15 1.504(4)
C14 H14 0.9500
C15 C20 1.410(4)
C15 C16 1.415(4)
C16 C17 1.395(5)
C16 C21 1.520(5)
C17 C18 1.384(4)
C17 H17 0.9500
C18 C19 1.391(4)
C18 C24 1.514(5)
C19 C20 1.399(4)
C19 H19 0.9500
C20 C27 1.512(4)
C21 C22 1.532(5)
C21 C23 1.539(5)
C21 H21 1.0000
C22 H22A 0.9800
C22 H22B 0.9800
C22 H22C 0.9800
C23 H23A 0.9800
C23 H23B 0.9800
C23 H23C 0.9800
C24 C26 1.525(5)
C24 C25 1.540(5)
C24 H24 1.0000
C25 H25A 0.9800
C25 H25B 0.9800
C25 H25C 0.9800
C26 H26A 0.9800
C26 H26B 0.9800
C26 H26C 0.9800
C27 C28 1.511(5)
C27 C29 1.536(5)
C27 H27 1.0000
C28 H28A 0.9800
C28 H28B 0.9800
C28 H28C 0.9800
C29 H29A 0.9800
C29 H29B 0.9800
C29 H29C 0.9800
C30 N34 1.335(4)
C30 N31 1.348(4)
N31 C35 1.441(4)
N31 C32 1.482(4)
C32 C33 1.528(5)
C32 H32A 0.9900
C32 H32B 0.9900
C33 N34 1.483(4)
C33 H33A 0.9900
C33 H33B 0.9900
N34 C44 1.435(4)
C35 C36 1.395(5)
C35 C40 1.397(5)
C36 C37 1.384(5)
C36 C43 1.509(5)
C37 C38 1.403(5)
C37 H37 0.9500
C38 C39 1.377(5)
C38 C42 1.510(5)
C39 C40 1.392(5)
C39 H39 0.9500
C40 C41 1.497(5)
C41 H41A 0.9800
C41 H41B 0.9800
C41 H41C 0.9800
C42 H42A 0.9800
C42 H42B 0.9800
C42 H42C 0.9800
C43 H43A 0.9800
C43 H43B 0.9800
C43 H43C 0.9800
C44 C49 1.399(5)
C44 C45 1.405(5)
C45 C46 1.390(5)
C45 C52 1.509(5)
C46 C47 1.384(5)
C46 H46 0.9500
C47 C48 1.392(5)
C47 C51 1.504(5)
C48 C49 1.388(5)
C48 H48 0.9500
C49 C50 1.516(5)
C50 H50A 0.9800
C50 H50B 0.9800
C50 H50C 0.9800
C51 H51A 0.9800
C51 H51B 0.9800
C51 H51C 0.9800
C52 H52A 0.9800
C52 H52B 0.9800
C52 H52C 0.9800
C53 Cl55 1.689(5)
C53 Cl54 1.752(5)
C53 H53A 0.9900
C53 H53B 0.9900
